data_7058114
loop_
_publ_author_name
'Albertin, Gabriele'
'Antoniutti, Stefano'
'Castro, Jes\'us'
'Gasparetto, Giulia'

_publ_section_title
;
 Pentamethylcyclopentadienyl half-sandwich hydrazine complexes of
 ruthenium: preparation and reactivity
;
_journal_issue 6
_journal_name_full 'New Journal of Chemistry'
_journal_page_first 2676
_journal_paper_doi 10.1039/C8NJ06019C
_journal_volume 43
_journal_year 2019
_chemical_formula_moiety 'C16 H21 Ru, C24 H20 B'
_chemical_formula_sum 'C40 H41 B Ru'
_chemical_formula_weight 633.61
_space_group_crystal_system orthorhombic
_space_group_IT_number 33
_space_group_name_Hall 'P 2c -2n'
_space_group_name_H-M_alt 'P n a 21'
_symmetry_space_group_name_Hall 'P 2c -2n'
_symmetry_space_group_name_H-M 'P n a 21'
_atom_sites_solution_hydrogens geom
_audit_creation_method SHELXL-2014/7
_audit_update_record
;
2018-07-05 deposited with the CCDC.
2019-01-14 downloaded from the CCDC.
;
_cell_angle_alpha 90
_cell_angle_beta 90
_cell_angle_gamma 90
_cell_formula_units_Z 4
_cell_length_a 28.0267(17)
_cell_length_b 9.7510(6)
_cell_length_c 11.3395(7)
_cell_measurement_reflns_used 9645
_cell_measurement_temperature 100(2)
_cell_measurement_theta_max 26.36
_cell_measurement_theta_min 2.54
_cell_volume 3099.0(3)
_computing_cell_refinement 'Bruker SAINT'
_computing_data_collection 'Bruker APEX3'
_computing_data_reduction 'Bruker SAINT'
_computing_structure_refinement 'SHELXL-2014/7 (Sheldrick, 2014)'
_computing_structure_solution 'SHELXT-2014/4 (Sheldrick, 2014)'
_diffrn_ambient_temperature 100(2)
_diffrn_measured_fraction_theta_full 0.999
_diffrn_measured_fraction_theta_max 0.997
_diffrn_measurement_device_type 'Bruker D8 Venture Photon 100 CMOS'
_diffrn_measurement_method '\f and \w scans'
_diffrn_radiation_monochromator 'Incoatec HeliosTM multilayer optics'
_diffrn_radiation_source 'Incoatec high brillance I\muS microsource'
_diffrn_radiation_type MoK\a
_diffrn_radiation_wavelength 0.71073
_diffrn_reflns_av_R_equivalents 0.0513
_diffrn_reflns_av_unetI/netI 0.0230
_diffrn_reflns_Laue_measured_fraction_full 0.999
_diffrn_reflns_Laue_measured_fraction_max 0.997
_diffrn_reflns_limit_h_max 35
_diffrn_reflns_limit_h_min -35
_diffrn_reflns_limit_k_max 12
_diffrn_reflns_limit_k_min -12
_diffrn_reflns_limit_l_max 14
_diffrn_reflns_limit_l_min -14
_diffrn_reflns_number 74078
_diffrn_reflns_point_group_measured_fraction_full 0.999
_diffrn_reflns_point_group_measured_fraction_max 0.996
_diffrn_reflns_theta_full 25.242
_diffrn_reflns_theta_max 26.431
_diffrn_reflns_theta_min 2.545
_exptl_absorpt_coefficient_mu 0.533
_exptl_absorpt_correction_T_max 0.7364
_exptl_absorpt_correction_T_min 0.6806
_exptl_absorpt_correction_type multi-scan
_exptl_absorpt_process_details 'SADABS-2016/2 (Bruker AXS Inc.)'
_exptl_crystal_colour orange
_exptl_crystal_density_diffrn 1.358
_exptl_crystal_description prism
_exptl_crystal_F_000 1320
_exptl_crystal_size_max 0.099
_exptl_crystal_size_mid 0.054
_exptl_crystal_size_min 0.011
_refine_diff_density_max 1.318
_refine_diff_density_min -0.779
_refine_diff_density_rms 0.071
_refine_ls_abs_structure_details
;
 Flack x determined using 2615 quotients [(I+)-(I-)]/[(I+)+(I-)]
 (Parsons, Flack and Wagner, Acta Cryst. B69 (2013) 249-259).
;
_refine_ls_abs_structure_Flack 0.002(8)
_refine_ls_extinction_method none
_refine_ls_goodness_of_fit_ref 1.089
_refine_ls_hydrogen_treatment constr
_refine_ls_matrix_type full
_refine_ls_number_parameters 384
_refine_ls_number_reflns 6356
_refine_ls_number_restraints 1
_refine_ls_restrained_S_all 1.089
_refine_ls_R_factor_all 0.0363
_refine_ls_R_factor_gt 0.0320
_refine_ls_shift/su_max 0.002
_refine_ls_shift/su_mean 0.000
_refine_ls_structure_factor_coef Fsqd
_refine_ls_weighting_details 'w=1/[\s^2^(Fo^2^)+(0.0190P)^2^+6.3999P] where P=(Fo^2^+2Fc^2^)/3'
_refine_ls_weighting_scheme calc
_refine_ls_wR_factor_gt 0.0691
_refine_ls_wR_factor_ref 0.0706
_reflns_Friedel_coverage 0.898
_reflns_Friedel_fraction_full 0.999
_reflns_Friedel_fraction_max 0.996
_reflns_number_gt 5960
_reflns_number_total 6356
_reflns_threshold_expression 'I > 2\s(I)'
_cod_data_source_file c8nj06019c2.cif
_cod_data_source_block gg22_b
_cod_depositor_comments 'Adding full bibliography for 7058113--7058114.cif.'
_cod_database_code 7058114
_shelx_shelxl_version_number 2014/7
_shelx_space_group_comment
;
The symmetry employed for this shelxl refinement is uniquely defined
by the following loop, which should always be used as a source of
symmetry information in preference to the above space-group names.
They are only intended as comments.
;
_shelx_estimated_absorpt_t_min 0.949
_shelx_estimated_absorpt_t_max 0.994

loop_
_space_group_symop_operation_xyz
'x, y, z'
'-x, -y, z+1/2'
'x+1/2, -y+1/2, z'
'-x+1/2, y+1/2, z+1/2'

loop_
_atom_site_label
_atom_site_type_symbol
_atom_site_fract_x
_atom_site_fract_y
_atom_site_fract_z
_atom_site_U_iso_or_equiv
_atom_site_adp_type
_atom_site_occupancy
_atom_site_site_symmetry_order
_atom_site_calc_flag
_atom_site_refinement_flags_posn
_atom_site_refinement_flags_adp
Ru Ru 0.89367(2) 0.38178(3) 0.66264(4) 0.01067(8) Uani 1 1 d . .
C1 C 0.84819(16) 0.4777(5) 0.5295(4) 0.0117(9) Uani 1 1 d . .
C2 C 0.83751(17) 0.3332(5) 0.5383(4) 0.0115(9) Uani 1 1 d . .
C4 C 0.91637(17) 0.3558(5) 0.4800(4) 0.0152(10) Uani 1 1 d . .
C3 C 0.8798(2) 0.2591(6) 0.5050(5) 0.0143(11) Uani 1 1 d . .
C5 C 0.89742(19) 0.4920(6) 0.4929(5) 0.0145(12) Uani 1 1 d . .
C6 C 0.81318(17) 0.5905(5) 0.5471(4) 0.0169(10) Uani 1 1 d . .
H6A H 0.8303 0.6767 0.5609 0.025 Uiso 1 1 calc R U
H6B H 0.7930 0.5696 0.6154 0.025 Uiso 1 1 calc R U
H6C H 0.7932 0.5994 0.4766 0.025 Uiso 1 1 calc R U
C7 C 0.79064(16) 0.2740(5) 0.5742(4) 0.0163(10) Uani 1 1 d . .
H7A H 0.7694 0.2703 0.5057 0.024 Uiso 1 1 calc R U
H7B H 0.7763 0.3316 0.6355 0.024 Uiso 1 1 calc R U
H7C H 0.7955 0.1812 0.6051 0.024 Uiso 1 1 calc R U
C8 C 0.88450(17) 0.1055(5) 0.4956(4) 0.0187(10) Uani 1 1 d . .
H8A H 0.8780 0.0768 0.4143 0.028 Uiso 1 1 calc R U
H8B H 0.8616 0.0616 0.5488 0.028 Uiso 1 1 calc R U
H8C H 0.9169 0.0781 0.5176 0.028 Uiso 1 1 calc R U
C9 C 0.96569(17) 0.3226(5) 0.4373(4) 0.0194(10) Uani 1 1 d . .
H9A H 0.9766 0.2371 0.4738 0.029 Uiso 1 1 calc R U
H9B H 0.9875 0.3972 0.4587 0.029 Uiso 1 1 calc R U
H9C H 0.9653 0.3119 0.3513 0.029 Uiso 1 1 calc R U
C10 C 0.92182(19) 0.6235(5) 0.4653(4) 0.0216(11) Uani 1 1 d . .
H10A H 0.9561 0.6143 0.4808 0.032 Uiso 1 1 calc R U
H10B H 0.9086 0.6967 0.5148 0.032 Uiso 1 1 calc R U
H10C H 0.9169 0.6463 0.3820 0.032 Uiso 1 1 calc R U
C11 C 0.8878(2) 0.2409(7) 0.8141(5) 0.0206(14) Uani 1 1 d . .
H11 H 0.8742 0.1516 0.8166 0.025 Uiso 1 1 calc R U
C12 C 0.9370(2) 0.2589(6) 0.7863(4) 0.0233(11) Uani 1 1 d . .
H12 H 0.9565 0.1811 0.7717 0.028 Uiso 1 1 calc R U
C13 C 0.95674(17) 0.3919(6) 0.7805(4) 0.0217(11) Uani 1 1 d . .
H13 H 0.9894 0.4038 0.7608 0.026 Uiso 1 1 calc R U
C14 C 0.92799(19) 0.5066(5) 0.8039(4) 0.0196(11) Uani 1 1 d . .
H14 H 0.9414 0.5960 0.8010 0.023 Uiso 1 1 calc R U
C15 C 0.8790(2) 0.4900(6) 0.8317(4) 0.0160(12) Uani 1 1 d . .
H15 H 0.8594 0.5676 0.8461 0.019 Uiso 1 1 calc R U
C16 C 0.85972(18) 0.3559(5) 0.8375(4) 0.0178(11) Uani 1 1 d . .
H16 H 0.8271 0.3441 0.8578 0.021 Uiso 1 1 calc R U
B B 0.63132(18) 0.3658(5) 0.6058(4) 0.0110(10) Uani 1 1 d . .
C11B C 0.65092(16) 0.3913(5) 0.4710(4) 0.0116(9) Uani 1 1 d . .
C12B C 0.62360(17) 0.3467(5) 0.3740(4) 0.0144(9) Uani 1 1 d . .
H12B H 0.5932 0.3071 0.3887 0.017 Uiso 1 1 calc R U
C13B C 0.63894(17) 0.3577(5) 0.2583(4) 0.0164(10) Uani 1 1 d . .
H13B H 0.6190 0.3271 0.1959 0.020 Uiso 1 1 calc R U
C14B C 0.68343(17) 0.4136(5) 0.2332(4) 0.0150(9) Uani 1 1 d . .
H14B H 0.6945 0.4196 0.1542 0.018 Uiso 1 1 calc R U
C15B C 0.71110(17) 0.4599(5) 0.3251(4) 0.0159(10) Uani 1 1 d . .
H15B H 0.7414 0.4994 0.3096 0.019 Uiso 1 1 calc R U
C16B C 0.69489(16) 0.4492(5) 0.4407(4) 0.0132(9) Uani 1 1 d . .
H16B H 0.7147 0.4831 0.5021 0.016 Uiso 1 1 calc R U
C21B C 0.66988(15) 0.4231(4) 0.7038(4) 0.0102(9) Uani 1 1 d . .
C22B C 0.68439(16) 0.5625(5) 0.7014(4) 0.0135(9) Uani 1 1 d . .
H22B H 0.6703 0.6219 0.6448 0.016 Uiso 1 1 calc R U
C23B C 0.71807(17) 0.6152(5) 0.7776(4) 0.0188(10) Uani 1 1 d . .
H23B H 0.7271 0.7089 0.7717 0.023 Uiso 1 1 calc R U
C24B C 0.73883(17) 0.5324(5) 0.8629(4) 0.0181(10) Uani 1 1 d . .
H24B H 0.7629 0.5675 0.9135 0.022 Uiso 1 1 calc R U
C25B C 0.72383(18) 0.3979(5) 0.8732(4) 0.0171(10) Uani 1 1 d . .
H25B H 0.7367 0.3412 0.9335 0.020 Uiso 1 1 calc R U
C26B C 0.69002(16) 0.3452(5) 0.7956(4) 0.0127(9) Uani 1 1 d . .
H26B H 0.6801 0.2527 0.8050 0.015 Uiso 1 1 calc R U
C31B C 0.62288(16) 0.1995(5) 0.6187(4) 0.0123(9) Uani 1 1 d . .
C32B C 0.66176(17) 0.1071(5) 0.6201(4) 0.0164(10) Uani 1 1 d . .
H32B H 0.6932 0.1430 0.6133 0.020 Uiso 1 1 calc R U
C33B C 0.65607(18) -0.0340(5) 0.6310(4) 0.0180(11) Uani 1 1 d . .
H33B H 0.6833 -0.0918 0.6349 0.022 Uiso 1 1 calc R U
C34B C 0.61083(19) -0.0902(5) 0.6361(4) 0.0190(12) Uani 1 1 d . .
H34B H 0.6068 -0.1866 0.6431 0.023 Uiso 1 1 calc R U
C35B C 0.57181(17) -0.0052(5) 0.6310(4) 0.0169(10) Uani 1 1 d . .
H35B H 0.5406 -0.0431 0.6332 0.020 Uiso 1 1 calc R U
C36B C 0.57776(17) 0.1377(5) 0.6226(4) 0.0155(10) Uani 1 1 d . .
H36B H 0.5502 0.1944 0.6194 0.019 Uiso 1 1 calc R U
C41B C 0.58110(15) 0.4522(4) 0.6287(4) 0.0087(9) Uani 1 1 d . .
C42B C 0.55908(17) 0.4471(5) 0.7402(4) 0.0127(9) Uani 1 1 d . .
H42B H 0.5726 0.3905 0.7997 0.015 Uiso 1 1 calc R U
C43B C 0.51820(16) 0.5221(5) 0.7661(4) 0.0149(10) Uani 1 1 d . .
H43B H 0.5044 0.5163 0.8424 0.018 Uiso 1 1 calc R U
C44B C 0.49770(16) 0.6047(5) 0.6818(4) 0.0165(12) Uani 1 1 d . .
H44B H 0.4696 0.6554 0.6992 0.020 Uiso 1 1 calc R U
C45B C 0.51843(18) 0.6129(6) 0.5714(5) 0.0213(11) Uani 1 1 d . .
H45B H 0.5047 0.6699 0.5125 0.026 Uiso 1 1 calc R U
C46B C 0.55947(17) 0.5375(5) 0.5465(4) 0.0153(10) Uani 1 1 d . .
H46B H 0.5732 0.5448 0.4702 0.018 Uiso 1 1 calc R U

loop_
_atom_site_aniso_label
_atom_site_aniso_U_11
_atom_site_aniso_U_22
_atom_site_aniso_U_33
_atom_site_aniso_U_23
_atom_site_aniso_U_13
_atom_site_aniso_U_12
Ru 0.01140(14) 0.01052(14) 0.01008(14) -0.0006(2) -0.0003(2) 0.00002(13)
C1 0.013(2) 0.013(2) 0.009(2) -0.0007(17) -0.0017(18) -0.0008(18)
C2 0.015(2) 0.011(2) 0.009(2) -0.0008(18) -0.0011(18) 0.0012(18)
C4 0.016(2) 0.014(2) 0.016(2) -0.0032(19) -0.0019(18) 0.0001(19)
C3 0.015(2) 0.015(3) 0.013(3) 0.000(2) -0.001(2) 0.000(2)
C5 0.016(3) 0.015(3) 0.013(2) 0.002(2) 0.002(2) -0.001(2)
C6 0.021(2) 0.011(2) 0.019(2) -0.0009(18) -0.0054(19) 0.0015(19)
C7 0.015(2) 0.012(2) 0.022(2) -0.003(2) 0.0001(19) -0.0009(18)
C8 0.019(2) 0.014(2) 0.023(2) -0.006(2) 0.0036(19) -0.0001(19)
C9 0.018(2) 0.020(2) 0.020(3) -0.004(2) 0.007(2) -0.003(2)
C10 0.027(3) 0.018(2) 0.019(2) 0.002(2) 0.003(2) -0.006(2)
C11 0.032(3) 0.019(3) 0.012(3) 0.006(2) -0.004(2) -0.004(2)
C12 0.029(3) 0.024(3) 0.017(2) 0.001(2) -0.007(2) 0.012(2)
C13 0.014(2) 0.035(3) 0.016(2) -0.001(2) -0.0037(18) -0.001(2)
C14 0.028(3) 0.020(3) 0.011(2) -0.004(2) -0.005(2) -0.007(2)
C15 0.023(3) 0.017(3) 0.007(2) -0.003(2) -0.002(2) 0.005(2)
C16 0.018(2) 0.029(3) 0.007(2) 0.001(2) 0.0016(19) -0.002(2)
B 0.013(2) 0.009(2) 0.011(2) 0.0049(19) 0.0003(19) 0.0002(19)
C11B 0.013(2) 0.007(2) 0.014(2) -0.0015(18) -0.0004(17) 0.0033(17)
C12B 0.016(2) 0.013(2) 0.014(2) -0.0003(18) 0.0014(18) -0.0015(18)
C13B 0.021(2) 0.014(2) 0.015(2) -0.0048(19) -0.0010(19) 0.0015(18)
C14B 0.022(2) 0.012(2) 0.010(2) -0.0004(17) 0.0046(18) 0.0046(19)
C15B 0.013(2) 0.017(2) 0.017(2) 0.0038(19) 0.0032(18) 0.0014(19)
C16B 0.013(2) 0.016(2) 0.010(2) -0.0001(19) -0.0022(17) 0.0026(19)
C21B 0.013(2) 0.008(2) 0.0098(19) -0.0012(15) 0.0040(16) 0.0017(16)
C22B 0.015(2) 0.013(2) 0.012(2) 0.0000(16) -0.0011(16) 0.0015(19)
C23B 0.019(2) 0.014(2) 0.023(2) -0.007(2) 0.0028(19) -0.003(2)
C24B 0.013(2) 0.026(3) 0.015(2) -0.007(2) -0.0030(18) -0.001(2)
C25B 0.022(3) 0.021(3) 0.008(2) -0.0019(19) 0.0001(18) 0.004(2)
C26B 0.014(2) 0.012(2) 0.012(2) 0.0005(18) -0.0008(17) 0.0006(17)
C31B 0.016(2) 0.011(2) 0.0093(18) -0.0020(16) 0.0004(17) 0.0018(18)
C32B 0.016(2) 0.014(2) 0.019(2) -0.0029(18) -0.0024(17) -0.0004(19)
C33B 0.024(2) 0.014(2) 0.016(3) -0.0023(17) -0.0023(17) 0.0077(19)
C34B 0.036(3) 0.009(2) 0.012(3) -0.0015(15) -0.0005(19) 0.0012(19)
C35B 0.019(2) 0.014(2) 0.017(3) -0.0021(17) 0.0026(17) -0.0064(18)
C36B 0.018(2) 0.009(2) 0.020(2) -0.0023(17) -0.0002(17) 0.0010(18)
C41B 0.011(2) 0.0064(19) 0.008(2) -0.0026(15) 0.0005(15) -0.0032(16)
C42B 0.014(2) 0.013(2) 0.011(2) 0.0001(19) 0.0019(18) -0.0042(18)
C43B 0.017(2) 0.016(3) 0.012(2) -0.0044(18) 0.0062(18) -0.0043(19)
C44B 0.0144(19) 0.016(2) 0.019(4) -0.007(2) 0.003(2) 0.0035(17)
C45B 0.022(3) 0.022(3) 0.020(3) -0.003(2) -0.002(2) 0.009(2)
C46B 0.019(2) 0.015(2) 0.012(2) 0.0024(19) 0.0012(18) 0.0029(19)

loop_
_atom_type_symbol
_atom_type_description
_atom_type_scat_dispersion_real
_atom_type_scat_dispersion_imag
_atom_type_scat_source
C C 0.0033 0.0016 'International Tables Vol C Tables 4.2.6.8 and 6.1.1.4'
H H 0.0000 0.0000 'International Tables Vol C Tables 4.2.6.8 and 6.1.1.4'
B B 0.0013 0.0007 'International Tables Vol C Tables 4.2.6.8 and 6.1.1.4'
Ru Ru -1.2594 0.8363 'International Tables Vol C Tables 4.2.6.8 and 6.1.1.4'

loop_
_geom_angle_atom_site_label_1
_geom_angle_atom_site_label_2
_geom_angle_atom_site_label_3
_geom_angle
C2 Ru C4 64.43(18)
C2 Ru C1 38.74(17)
C4 Ru C1 64.16(17)
C2 Ru C3 38.6(2)
C4 Ru C3 38.0(2)
C1 Ru C3 64.3(2)
C2 Ru C11 108.4(2)
C4 Ru C11 133.5(2)
C1 Ru C11 139.5(2)
C3 Ru C11 106.43(18)
C2 Ru C5 64.73(19)
C4 Ru C5 38.26(19)
C1 Ru C5 38.48(18)
C3 Ru C5 64.0(2)
C11 Ru C5 170.4(2)
C2 Ru C12 134.0(2)
C4 Ru C12 112.30(19)
C1 Ru C12 172.42(19)
C3 Ru C12 108.7(2)
C11 Ru C12 37.7(2)
C5 Ru C12 142.4(2)
C2 Ru C16 104.3(2)
C4 Ru C16 164.27(18)
C1 Ru C16 114.63(18)
C3 Ru C16 126.4(2)
C11 Ru C16 36.8(2)
C5 Ru C16 149.0(2)
C12 Ru C16 66.76(19)
C2 Ru C13 168.9(2)
C4 Ru C13 110.16(18)
C1 Ru C13 149.51(19)
C3 Ru C13 131.2(2)
C11 Ru C13 67.6(2)
C5 Ru C13 117.8(2)
C12 Ru C13 37.2(2)
C16 Ru C13 78.92(18)
C2 Ru C15 122.0(2)
C4 Ru C15 157.9(2)
C1 Ru C15 106.50(19)
C3 Ru C15 158.5(2)
C11 Ru C15 67.1(2)
C5 Ru C15 121.93(16)
C12 Ru C15 79.2(2)
C16 Ru C15 37.2(2)
C13 Ru C15 66.9(2)
C2 Ru C14 154.23(18)
C4 Ru C14 128.28(19)
C1 Ru C14 120.94(18)
C3 Ru C14 164.3(2)
C11 Ru C14 79.2(2)
C5 Ru C14 109.9(2)
C12 Ru C14 66.62(19)
C16 Ru C14 66.68(19)
C13 Ru C14 36.79(19)
C15 Ru C14 37.13(19)
C2 C1 C5 108.2(4)
C2 C1 C6 125.1(4)
C5 C1 C6 126.6(4)
C2 C1 Ru 69.9(3)
C5 C1 Ru 71.6(3)
C6 C1 Ru 127.5(3)
C3 C2 C1 107.5(4)
C3 C2 C7 127.1(4)
C1 C2 C7 125.4(4)
C3 C2 Ru 71.4(3)
C1 C2 Ru 71.4(3)
C7 C2 Ru 123.1(3)
C3 C4 C5 109.1(5)
C3 C4 C9 125.9(5)
C5 C4 C9 124.9(4)
C3 C4 Ru 71.2(3)
C5 C4 Ru 71.9(3)
C9 C4 Ru 126.9(3)
C4 C3 C2 108.3(5)
C4 C3 C8 125.6(5)
C2 C3 C8 126.1(5)
C4 C3 Ru 70.8(3)
C2 C3 Ru 69.9(3)
C8 C3 Ru 125.9(4)
C4 C5 C1 107.0(5)
C4 C5 C10 127.3(5)
C1 C5 C10 125.6(5)
C4 C5 Ru 69.9(3)
C1 C5 Ru 70.0(3)
C10 C5 Ru 128.7(4)
C16 C11 C12 119.2(6)
C16 C11 Ru 71.9(3)
C12 C11 Ru 71.3(3)
C13 C12 C11 120.2(5)
C13 C12 Ru 71.8(3)
C11 C12 Ru 71.1(3)
C14 C13 C12 119.9(5)
C14 C13 Ru 72.0(3)
C12 C13 Ru 71.0(3)
C13 C14 C15 120.5(5)
C13 C14 Ru 71.2(3)
C15 C14 Ru 71.3(3)
C16 C15 C14 119.0(5)
C16 C15 Ru 70.9(3)
C14 C15 Ru 71.6(3)
C11 C16 C15 121.2(5)
C11 C16 Ru 71.3(3)
C15 C16 Ru 71.9(3)
C11B B C31B 106.3(4)
C11B B C21B 110.9(4)
C31B B C21B 111.6(4)
C11B B C41B 110.7(4)
C31B B C41B 111.4(4)
C21B B C41B 106.1(4)
C16B C11B C12B 114.3(4)
C16B C11B B 125.7(4)
C12B C11B B 119.9(4)
C13B C12B C11B 123.2(4)
C12B C13B C14B 120.2(4)
C15B C14B C13B 118.7(4)
C14B C15B C16B 120.3(4)
C15B C16B C11B 123.3(4)
C26B C21B C22B 114.6(4)
C26B C21B B 125.4(4)
C22B C21B B 119.9(4)
C23B C22B C21B 122.8(4)
C22B C23B C24B 120.4(5)
C25B C24B C23B 118.9(4)
C24B C25B C26B 120.3(4)
C25B C26B C21B 122.8(4)
C36B C31B C32B 114.9(4)
C36B C31B B 123.8(4)
C32B C31B B 121.2(4)
C33B C32B C31B 122.9(4)
C34B C33B C32B 120.1(4)
C35B C34B C33B 119.3(4)
C34B C35B C36B 120.4(4)
C31B C36B C35B 122.3(4)
C46B C41B C42B 115.7(4)
C46B C41B B 124.6(4)
C42B C41B B 119.6(4)
C43B C42B C41B 122.1(4)
C44B C43B C42B 120.4(4)
C43B C44B C45B 119.2(4)
C44B C45B C46B 120.0(5)
C41B C46B C45B 122.7(4)

loop_
_geom_bond_atom_site_label_1
_geom_bond_atom_site_label_2
_geom_bond_distance
Ru C2 2.166(5)
Ru C4 2.181(5)
Ru C1 2.186(4)
Ru C3 2.186(6)
Ru C11 2.206(6)
Ru C5 2.207(6)
Ru C12 2.208(5)
Ru C16 2.214(5)
Ru C13 2.218(5)
Ru C15 2.226(5)
Ru C14 2.230(5)
C1 C2 1.443(6)
C1 C5 1.448(7)
C1 C6 1.488(6)
C2 C3 1.439(8)
C2 C7 1.492(6)
C4 C3 1.420(8)
C4 C5 1.438(8)
C4 C9 1.500(7)
C3 C8 1.508(8)
C5 C10 1.487(7)
C11 C16 1.395(8)
C11 C12 1.425(8)
C12 C13 1.412(8)
C13 C14 1.404(7)
C14 C15 1.419(7)
C15 C16 1.416(8)
B C11B 1.643(7)
B C31B 1.646(7)
B C21B 1.648(7)
B C41B 1.661(7)
C11B C16B 1.399(6)
C11B C12B 1.409(6)
C12B C13B 1.385(6)
C13B C14B 1.390(7)
C14B C15B 1.375(7)
C15B C16B 1.391(6)
C21B C26B 1.407(6)
C21B C22B 1.419(6)
C22B C23B 1.380(7)
C23B C24B 1.389(7)
C24B C25B 1.382(7)
C25B C26B 1.392(6)
C31B C36B 1.401(6)
C31B C32B 1.414(6)
C32B C33B 1.390(7)
C33B C34B 1.383(7)
C34B C35B 1.374(7)
C35B C36B 1.407(6)
C41B C46B 1.389(6)
C41B C42B 1.407(6)
C42B C43B 1.390(7)
C43B C44B 1.375(7)
C44B C45B 1.382(7)
C45B C46B 1.394(7)
